data_7012558
loop_
_publ_author_name
'Kawano, Hiroyuki'
'Nishimura, Yoshimasa'
'Onishi, Masayoshi'

_publ_section_title
;
 Synthesis, structure and reactions of coordinatively unsaturated
 [RuCl(CO)(dppf)(PPh3)]BF4 where dppf is trans-spanning
 1,1'-bis(diphenylphosphino)ferrocene
;
_journal_issue 9
_journal_name_full 'Dalton Transactions'
_journal_page_first 1808
_journal_paper_doi 10.1039/b212096h
_journal_year 2003
_chemical_formula_moiety 'C53 H43 Cl Fe O P3 Ru 1+, B F4 1-, C H2 Cl2'
_chemical_formula_sum 'C54 H45 B Cl3 F4 Fe O P3 Ru'
_chemical_formula_weight 1152.95
_space_group_IT_number 14
_symmetry_cell_setting monoclinic
_symmetry_Int_Tables_number 14
_symmetry_space_group_name_Hall '-P 2ybc'
_symmetry_space_group_name_H-M 'P 1 21/c 1'
_audit_creation_date 'Tue Jan 21 14:35:04 2003'
_audit_creation_method 'by teXsan'
_audit_update_record 'Wed Feb 19 2003'
_cell_angle_alpha 90
_cell_angle_beta 107.982(1)
_cell_angle_gamma 90
_cell_formula_units_Z 4
_cell_length_a 15.684(1)
_cell_length_b 14.740(2)
_cell_length_c 22.685(2)
_cell_measurement_temperature 296.2
_cell_measurement_theta_max 27.5
_cell_measurement_theta_min 3.0
_cell_volume 4988.2(9)
_computing_cell_refinement D*TREK
_computing_data_collection D*TREK
_computing_data_reduction 'teXsan Ver. 1.11'
_computing_publication_material 'teXsan Ver. 1.11'
_computing_structure_refinement 'teXsan Ver. 1.10'
_computing_structure_solution SIR92
_diffrn_measured_fraction_theta_full 0.4997
_diffrn_measured_fraction_theta_max 0.4997
_diffrn_measurement_device_type 'Quantum CCD/Rigaku AFC7'
_diffrn_measurement_method \w
_diffrn_radiation_type 'Mo K\a'
_diffrn_radiation_wavelength 0.7107
_diffrn_reflns_av_R_equivalents 0.096
_diffrn_reflns_limit_h_max 20
_diffrn_reflns_limit_h_min -19
_diffrn_reflns_limit_k_max 19
_diffrn_reflns_limit_k_min -18
_diffrn_reflns_limit_l_max 29
_diffrn_reflns_limit_l_min -29
_diffrn_reflns_number 44166
_diffrn_reflns_theta_full 27.59
_diffrn_reflns_theta_max 27.59
_exptl_absorpt_coefficient_mu 0.905
_exptl_absorpt_correction_T_max 0.930
_exptl_absorpt_correction_T_min 0.655
_exptl_absorpt_correction_type multi-scan
_exptl_absorpt_process_details '(Jacobson, 1998)'
_exptl_crystal_colour deep
_exptl_crystal_density_diffrn 1.535
_exptl_crystal_density_method 'not measured'
_exptl_crystal_description needle
_exptl_crystal_F_000 2336
_exptl_crystal_size_max 0.250
_exptl_crystal_size_mid 0.100
_exptl_crystal_size_min 0.080
_refine_diff_density_max 1.07
_refine_diff_density_min -1.14
_refine_ls_extinction_method none
_refine_ls_goodness_of_fit_ref 1.082
_refine_ls_hydrogen_treatment noref
_refine_ls_number_parameters 623
_refine_ls_number_reflns 11341
_refine_ls_R_factor_gt 0.0611
_refine_ls_shift/su_max 0.0010
_refine_ls_structure_factor_coef Fsqd
_refine_ls_weighting_details 'w = 1/[\s^2^(Fo^2^) + (0.05000(Max(Fo^2^,0) + 2Fc^2^)/3)^2^]'
_refine_ls_weighting_scheme calc
_refine_ls_wR_factor_ref 0.1451
_reflns_number_gt 6055
_reflns_number_total 3765
_reflns_threshold_expression F^2^>2.0\s(F^2^)
_cod_data_source_file b212096h.txt
_cod_data_source_block 0327.1st
_cod_original_cell_volume 4987.9(9)
_cod_original_formula_sum 'C54 H45 B Cl3 F4 Fe O P3 Ru '
_cod_database_code 7012558

loop_
_symmetry_equiv_pos_as_xyz
x,y,z
-x,1/2+y,1/2-z
-x,-y,-z
x,1/2-y,1/2+z

loop_
_atom_site_label
_atom_site_type_symbol
_atom_site_fract_x
_atom_site_fract_y
_atom_site_fract_z
_atom_site_U_iso_or_equiv
_atom_site_adp_type
_atom_site_occupancy
_atom_site_calc_flag
_atom_site_refinement_flags
_atom_site_disorder_assembly
_atom_site_disorder_group
Ru(1) Ru 0.79085(3) 0.18350(3) 0.18979(2) 0.0274(1) Uani 1.00 d . . .
Fe(1) Fe 0.94675(5) 0.08736(5) 0.14225(3) 0.0341(2) Uani 1.00 d . . .
Cl(1) Cl 0.89016(9) 0.31148(9) 0.22289(6) 0.0449(4) Uani 1.00 d . . .
Cl(2) Cl 0.2306(4) 0.3035(3) 0.3332(3) 0.249(3) Uani 1.00 d . . .
Cl(3) Cl 0.2457(6) 0.1212(5) 0.3389(4) 0.165(3) Uani 0.52 d P . .
Cl(4) Cl 0.349(2) 0.176(1) 0.391(2) 0.47(2) Uani 0.48 d P . .
P(1) P 0.87763(9) 0.10179(9) 0.27702(6) 0.0348(4) Uani 1.00 d . . .
P(2) P 0.75249(9) 0.22167(9) 0.08314(6) 0.0308(3) Uani 1.00 d . . .
P(3) P 0.68362(8) 0.25698(9) 0.22396(6) 0.0311(3) Uani 1.00 d . . .
F(1) F 0.2665(3) 0.2620(3) 0.0312(2) 0.091(2) Uani 1.00 d . . .
F(2) F 0.2636(4) 0.1199(4) 0.0002(3) 0.143(3) Uani 1.00 d . . .
F(3) F 0.3397(3) 0.1556(4) 0.0962(2) 0.122(2) Uani 1.00 d . . .
F(4) F 0.1913(3) 0.1578(3) 0.0667(2) 0.101(2) Uani 1.00 d . . .
O(1) O 0.6870(3) 0.0168(3) 0.1454(2) 0.051(1) Uani 1.00 d . . .
C(1) C 0.7230(4) 0.0792(4) 0.1627(2) 0.039(2) Uani 1.00 d . . .
C(2) C 0.9570(3) 0.0720(4) 0.2372(2) 0.041(2) Uani 1.00 d . . .
C(3) C 0.9611(4) -0.0132(4) 0.2079(3) 0.052(2) Uani 1.00 d . . .
C(4) C 1.0364(5) -0.0107(5) 0.1860(3) 0.060(2) Uani 1.00 d . . .
C(5) C 1.0756(4) 0.0746(5) 0.1981(3) 0.058(2) Uani 1.00 d . . .
C(6) C 1.0279(4) 0.1273(4) 0.2291(3) 0.052(2) Uani 1.00 d . . .
C(7) C 0.8431(3) 0.1539(3) 0.0735(2) 0.035(1) Uani 1.00 d . . .
C(8) C 0.8428(4) 0.0584(4) 0.0636(3) 0.044(2) Uani 1.00 d . . .
C(9) C 0.9270(4) 0.0361(4) 0.0554(3) 0.050(2) Uani 1.00 d . . .
C(10) C 0.9796(4) 0.1146(4) 0.0640(3) 0.050(2) Uani 1.00 d . . .
C(11) C 0.9290(3) 0.1876(4) 0.0751(2) 0.040(1) Uani 1.00 d . . .
C(12) C 0.8353(4) -0.0060(3) 0.2962(2) 0.039(2) Uani 1.00 d . . .
C(13) C 0.7475(4) -0.0122(4) 0.2935(3) 0.053(2) Uani 1.00 d . . .
C(14) C 0.7144(5) -0.0914(5) 0.3107(3) 0.069(2) Uani 1.00 d . . .
C(15) C 0.7696(6) -0.1637(5) 0.3317(4) 0.080(3) Uani 1.00 d . . .
C(16) C 0.8596(6) -0.1576(4) 0.3361(3) 0.071(2) Uani 1.00 d . . .
C(17) C 0.8932(4) -0.0795(4) 0.3183(3) 0.054(2) Uani 1.00 d . . .
C(18) C 0.9442(3) 0.1419(4) 0.3532(2) 0.040(2) Uani 1.00 d . . .
C(19) C 0.9318(4) 0.1049(4) 0.4068(3) 0.050(2) Uani 1.00 d . . .
C(20) C 0.9811(5) 0.1344(5) 0.4653(3) 0.061(2) Uani 1.00 d . . .
C(21) C 1.0438(4) 0.2001(5) 0.4718(3) 0.062(2) Uani 1.00 d . . .
C(22) C 1.0574(4) 0.2387(5) 0.4201(3) 0.061(2) Uani 1.00 d . . .
C(23) C 1.0070(4) 0.2111(4) 0.3604(3) 0.052(2) Uani 1.00 d . . .
C(24) C 0.7638(3) 0.3304(3) 0.0470(2) 0.036(1) Uani 1.00 d . . .
C(25) C 0.8266(4) 0.3946(4) 0.0791(3) 0.048(2) Uani 1.00 d . . .
C(26) C 0.8331(5) 0.4775(4) 0.0510(3) 0.064(2) Uani 1.00 d . . .
C(27) C 0.7788(5) 0.4961(5) -0.0084(4) 0.072(3) Uani 1.00 d . . .
C(28) C 0.7197(5) 0.4335(5) -0.0399(3) 0.067(2) Uani 1.00 d . . .
C(29) C 0.7107(4) 0.3516(4) -0.0126(3) 0.053(2) Uani 1.00 d . . .
C(30) C 0.6524(3) 0.1727(3) 0.0303(2) 0.036(1) Uani 1.00 d . . .
C(31) C 0.6534(4) 0.1252(5) -0.0218(3) 0.067(2) Uani 1.00 d . . .
C(32) C 0.5754(6) 0.0901(6) -0.0604(4) 0.096(3) Uani 1.00 d . . .
C(33) C 0.4952(5) 0.1023(6) -0.0500(4) 0.091(3) Uani 1.00 d . . .
C(34) C 0.4940(4) 0.1484(7) 0.0015(4) 0.088(3) Uani 1.00 d . . .
C(35) C 0.5714(4) 0.1835(5) 0.0412(3) 0.057(2) Uani 1.00 d . . .
C(36) C 0.7308(3) 0.3320(3) 0.2896(2) 0.032(1) Uani 1.00 d . . .
C(37) C 0.7092(4) 0.4230(4) 0.2889(3) 0.043(2) Uani 1.00 d . . .
C(38) C 0.7444(4) 0.4765(4) 0.3411(3) 0.051(2) Uani 1.00 d . . .
C(39) C 0.8017(4) 0.4407(4) 0.3941(3) 0.049(2) Uani 1.00 d . . .
C(40) C 0.8235(4) 0.3511(5) 0.3954(3) 0.053(2) Uani 1.00 d . . .
C(41) C 0.7880(4) 0.2968(4) 0.3440(3) 0.046(2) Uani 1.00 d . . .
C(42) C 0.6051(3) 0.1875(4) 0.2497(2) 0.040(1) Uani 1.00 d . . .
C(43) C 0.5553(4) 0.1214(4) 0.2116(3) 0.050(2) Uani 1.00 d . . .
C(44) C 0.4935(4) 0.0707(5) 0.2297(4) 0.070(2) Uani 1.00 d . . .
C(45) C 0.4829(5) 0.0852(6) 0.2869(4) 0.095(3) Uani 1.00 d . . .
C(46) C 0.5294(6) 0.1514(7) 0.3236(4) 0.102(3) Uani 1.00 d . . .
C(47) C 0.5914(4) 0.2029(5) 0.3064(3) 0.066(2) Uani 1.00 d . . .
C(48) C 0.6094(3) 0.3310(3) 0.1666(2) 0.037(1) Uani 1.00 d . . .
C(49) C 0.6472(3) 0.3951(4) 0.1377(2) 0.040(2) Uani 1.00 d . . .
C(50) C 0.5940(4) 0.4510(4) 0.0920(3) 0.052(2) Uani 1.00 d . . .
C(51) C 0.5020(4) 0.4422(4) 0.0740(3) 0.057(2) Uani 1.00 d . . .
C(52) C 0.4639(4) 0.3797(5) 0.1029(3) 0.060(2) Uani 1.00 d . . .
C(53) C 0.5159(4) 0.3247(4) 0.1489(3) 0.046(2) Uani 1.00 d . . .
C(54) C 0.2735(10) 0.220(1) 0.3856(6) 0.171(6) Uani 1.00 d . . .
B(1) B 0.2661(5) 0.1733(5) 0.0485(4) 0.056(2) Uani 1.00 d . . .
H(1) H 0.9189 -0.0634 0.2035 0.0645 Uiso 1.00 calc . . .
H(2) H 1.0572 -0.0600 0.1660 0.0720 Uiso 1.00 calc . . .
H(3) H 1.1281 0.0952 0.1873 0.0675 Uiso 1.00 calc . . .
H(4) H 1.0404 0.1908 0.2427 0.0659 Uiso 1.00 calc . . .
H(5) H 0.7949 0.0167 0.0636 0.0532 Uiso 1.00 calc . . .
H(6) H 0.9446 -0.0237 0.0450 0.0604 Uiso 1.00 calc . . .
H(7) H 1.0407 0.1179 0.0631 0.0606 Uiso 1.00 calc . . .
H(8) H 0.9487 0.2507 0.0826 0.0501 Uiso 1.00 calc . . .
H(9) H 0.7087 0.0383 0.2795 0.0631 Uiso 1.00 calc . . .
H(10) H 0.6528 -0.0955 0.3080 0.0822 Uiso 1.00 calc . . .
H(11) H 0.7466 -0.2182 0.3432 0.0955 Uiso 1.00 calc . . .
H(12) H 0.8984 -0.2076 0.3515 0.0848 Uiso 1.00 calc . . .
H(13) H 0.9548 -0.0754 0.3210 0.0646 Uiso 1.00 calc . . .
H(14) H 0.8885 0.0582 0.4029 0.0600 Uiso 1.00 calc . . .
H(15) H 0.9708 0.1087 0.5009 0.0728 Uiso 1.00 calc . . .
H(16) H 1.0785 0.2195 0.5120 0.0741 Uiso 1.00 calc . . .
H(17) H 1.1015 0.2847 0.4250 0.0735 Uiso 1.00 calc . . .
H(18) H 1.0157 0.2393 0.3251 0.0624 Uiso 1.00 calc . . .
H(19) H 0.8648 0.3818 0.1199 0.0581 Uiso 1.00 calc . . .
H(20) H 0.8754 0.5216 0.0730 0.0766 Uiso 1.00 calc . . .
H(21) H 0.7831 0.5530 -0.0270 0.0859 Uiso 1.00 calc . . .
H(22) H 0.6838 0.4456 -0.0812 0.0806 Uiso 1.00 calc . . .
H(23) H 0.6673 0.3090 -0.0352 0.0640 Uiso 1.00 calc . . .
H(24) H 0.7081 0.1168 -0.0309 0.0802 Uiso 1.00 calc . . .
H(25) H 0.5772 0.0561 -0.0956 0.1151 Uiso 1.00 calc . . .
H(26) H 0.4414 0.0791 -0.0780 0.1095 Uiso 1.00 calc . . .
H(27) H 0.4389 0.1565 0.0102 0.1061 Uiso 1.00 calc . . .
H(28) H 0.5692 0.2159 0.0770 0.0684 Uiso 1.00 calc . . .
H(29) H 0.6697 0.4491 0.2523 0.0514 Uiso 1.00 calc . . .
H(30) H 0.7286 0.5388 0.3399 0.0616 Uiso 1.00 calc . . .
H(31) H 0.8261 0.4778 0.4295 0.0589 Uiso 1.00 calc . . .
H(32) H 0.8636 0.3256 0.4321 0.0636 Uiso 1.00 calc . . .
H(33) H 0.8031 0.2342 0.3461 0.0551 Uiso 1.00 calc . . .
H(34) H 0.5634 0.1105 0.1724 0.0597 Uiso 1.00 calc . . .
H(35) H 0.4584 0.0260 0.2027 0.0842 Uiso 1.00 calc . . .
H(36) H 0.4429 0.0484 0.3005 0.1138 Uiso 1.00 calc . . .
H(37) H 0.5193 0.1630 0.3622 0.1213 Uiso 1.00 calc . . .
H(38) H 0.6245 0.2487 0.3334 0.0793 Uiso 1.00 calc . . .
H(39) H 0.7107 0.4007 0.1494 0.0480 Uiso 1.00 calc . . .
H(40) H 0.6209 0.4955 0.0731 0.0628 Uiso 1.00 calc . . .
H(41) H 0.4653 0.4791 0.0417 0.0688 Uiso 1.00 calc . . .
H(42) H 0.4005 0.3744 0.0910 0.0716 Uiso 1.00 calc . . .
H(43) H 0.4882 0.2822 0.1688 0.0551 Uiso 1.00 calc . . .

loop_
_atom_site_aniso_label
_atom_site_aniso_U_11
_atom_site_aniso_U_22
_atom_site_aniso_U_33
_atom_site_aniso_U_12
_atom_site_aniso_U_13
_atom_site_aniso_U_23
Ru(1) 0.0263(2) 0.0300(2) 0.0256(2) -0.0018(2) 0.0078(2) -0.0022(2)
Fe(1) 0.0325(4) 0.0385(4) 0.0333(4) 0.0058(3) 0.0132(3) 0.0009(3)
Cl(1) 0.0458(7) 0.0458(7) 0.0415(8) -0.0113(7) 0.0113(6) -0.0053(6)
Cl(2) 0.341(7) 0.169(4) 0.247(5) -0.011(4) 0.105(5) 0.073(4)
Cl(3) 0.161(8) 0.108(5) 0.190(8) 0.020(4) 0.001(5) -0.015(4)
Cl(4) 0.46(4) 0.22(1) 0.94(6) 0.15(2) 0.52(4) 0.13(2)
P(1) 0.0322(7) 0.0419(8) 0.0299(7) 0.0043(6) 0.0088(6) 0.0023(6)
P(2) 0.0289(7) 0.0375(7) 0.0264(7) -0.0002(6) 0.0091(6) 0.0007(6)
P(3) 0.0291(7) 0.0348(7) 0.0300(7) 0.0027(6) 0.0098(6) -0.0007(6)
F(1) 0.100(3) 0.069(3) 0.100(3) -0.020(2) 0.026(3) 0.014(2)
F(2) 0.171(6) 0.116(4) 0.157(6) -0.035(4) 0.071(5) -0.076(4)
F(3) 0.066(3) 0.168(5) 0.113(4) 0.004(3) -0.001(3) 0.064(4)
F(4) 0.064(3) 0.086(3) 0.164(5) 0.008(2) 0.052(3) 0.039(3)
O(1) 0.059(3) 0.047(2) 0.044(2) -0.008(2) 0.012(2) -0.008(2)
C(1) 0.031(3) 0.054(4) 0.033(3) 0.006(3) 0.011(3) 0.011(3)
C(2) 0.037(3) 0.057(3) 0.027(3) 0.008(3) 0.007(2) 0.007(2)
C(3) 0.073(4) 0.042(3) 0.046(4) 0.017(3) 0.026(3) 0.011(3)
C(4) 0.070(4) 0.068(4) 0.049(4) 0.044(4) 0.029(4) 0.020(3)
C(5) 0.033(3) 0.098(5) 0.043(4) 0.019(3) 0.012(3) 0.009(4)
C(6) 0.034(3) 0.083(4) 0.038(3) 0.005(3) 0.010(3) 0.002(3)
C(7) 0.037(3) 0.041(3) 0.027(3) 0.006(2) 0.009(2) 0.000(2)
C(8) 0.046(3) 0.041(3) 0.046(4) 0.000(3) 0.016(3) -0.009(3)
C(9) 0.058(4) 0.058(4) 0.036(3) 0.013(3) 0.016(3) -0.011(3)
C(10) 0.043(3) 0.071(4) 0.042(3) 0.013(3) 0.021(3) 0.013(3)
C(11) 0.029(3) 0.051(3) 0.042(3) 0.003(3) 0.015(2) 0.009(3)
C(12) 0.048(3) 0.040(3) 0.029(3) 0.000(3) 0.011(3) 0.004(2)
C(13) 0.051(4) 0.058(4) 0.054(4) 0.000(3) 0.024(3) 0.016(3)
C(14) 0.067(5) 0.072(5) 0.072(5) -0.011(4) 0.029(4) 0.015(4)
C(15) 0.106(7) 0.064(5) 0.072(5) -0.018(5) 0.032(5) 0.021(4)
C(16) 0.102(6) 0.052(4) 0.058(5) 0.018(4) 0.023(4) 0.019(3)
C(17) 0.066(4) 0.053(4) 0.043(4) 0.008(3) 0.018(3) 0.016(3)
C(18) 0.031(3) 0.057(3) 0.030(3) 0.009(3) 0.006(2) 0.003(3)
C(19) 0.051(4) 0.064(4) 0.037(3) 0.003(3) 0.016(3) 0.000(3)
C(20) 0.070(4) 0.077(5) 0.036(4) 0.003(4) 0.017(3) -0.004(3)
C(21) 0.055(4) 0.093(5) 0.031(3) 0.016(4) 0.005(3) -0.016(3)
C(22) 0.048(4) 0.077(5) 0.054(4) -0.010(3) 0.008(3) -0.014(4)
C(23) 0.049(4) 0.065(4) 0.039(3) 0.000(3) 0.009(3) -0.005(3)
C(24) 0.038(3) 0.040(3) 0.032(3) 0.005(2) 0.014(2) 0.007(2)
C(25) 0.053(4) 0.049(3) 0.044(4) 0.003(3) 0.015(3) 0.005(3)
C(26) 0.071(5) 0.050(4) 0.076(5) -0.017(3) 0.030(4) 0.006(4)
C(27) 0.077(5) 0.060(4) 0.088(6) 0.013(4) 0.040(5) 0.032(4)
C(28) 0.068(5) 0.068(5) 0.059(5) 0.008(4) 0.010(4) 0.032(4)
C(29) 0.060(4) 0.053(3) 0.043(4) 0.002(3) 0.010(3) 0.013(3)
C(30) 0.033(3) 0.042(3) 0.031(3) -0.003(2) 0.007(2) -0.002(2)
C(31) 0.041(4) 0.101(5) 0.051(4) 0.007(4) 0.004(3) -0.032(4)
C(32) 0.073(5) 0.133(7) 0.072(6) 0.004(5) 0.007(5) -0.062(5)
C(33) 0.055(5) 0.114(7) 0.084(6) -0.028(5) -0.009(4) -0.044(5)
C(34) 0.036(4) 0.149(8) 0.076(5) -0.019(4) 0.011(4) -0.041(5)
C(35) 0.036(3) 0.087(5) 0.047(4) -0.003(3) 0.011(3) -0.027(3)
C(36) 0.029(3) 0.039(3) 0.032(3) 0.000(2) 0.015(2) -0.004(2)
C(37) 0.042(3) 0.043(3) 0.040(3) 0.000(3) 0.009(3) -0.001(3)
C(38) 0.064(4) 0.043(3) 0.052(4) -0.008(3) 0.025(3) -0.014(3)
C(39) 0.046(3) 0.063(4) 0.041(4) -0.011(3) 0.018(3) -0.019(3)
C(40) 0.047(3) 0.073(4) 0.036(3) 0.011(3) 0.010(3) -0.004(3)
C(41) 0.043(3) 0.053(4) 0.040(3) 0.014(3) 0.010(3) -0.005(3)
C(42) 0.037(3) 0.043(3) 0.042(3) 0.000(3) 0.014(3) 0.002(3)
C(43) 0.034(3) 0.061(4) 0.056(4) -0.013(3) 0.015(3) -0.010(3)
C(44) 0.046(4) 0.079(5) 0.080(5) -0.025(4) 0.012(4) -0.011(4)
C(45) 0.082(6) 0.140(8) 0.066(5) -0.060(6) 0.027(5) 0.003(5)
C(46) 0.093(6) 0.167(8) 0.058(5) -0.073(6) 0.043(5) -0.020(5)
C(47) 0.065(4) 0.093(5) 0.047(4) -0.032(4) 0.027(4) -0.013(3)
C(48) 0.032(3) 0.045(3) 0.034(3) 0.008(2) 0.012(2) -0.005(2)
C(49) 0.039(3) 0.046(3) 0.035(3) 0.003(3) 0.011(3) -0.002(2)
C(50) 0.059(4) 0.056(4) 0.046(4) 0.015(3) 0.021(3) 0.015(3)
C(51) 0.059(4) 0.072(4) 0.040(4) 0.029(4) 0.013(3) 0.015(3)
C(52) 0.041(3) 0.084(5) 0.049(4) 0.023(3) 0.007(3) 0.007(4)
C(53) 0.040(3) 0.058(4) 0.038(3) 0.010(3) 0.010(3) -0.002(3)
C(54) 0.15(1) 0.25(2) 0.116(10) 0.08(1) 0.045(9) 0.03(1)
B(1) 0.052(4) 0.049(4) 0.063(5) -0.006(4) 0.012(4) -0.001(4)

loop_
_atom_type_symbol
_atom_type_description
_atom_type_scat_dispersion_real
_atom_type_scat_dispersion_imag
_atom_type_scat_source
C C 0.003 0.002
;International Tables for Crystallography
(1992, Vol. C, Tables 4.2.6.8 and 6.1.1.1)
;
H H 0.000 0.000
;International Tables for Crystallography
(1992, Vol. C, Table 6.1.1.2)
;
B B 0.001 0.001
;International Tables for Crystallography
(1992, Vol. C, Tables 4.2.6.8 and 6.1.1.1)
;
Cl Cl 0.148 0.159
;International Tables for Crystallography
(1992, Vol. C, Tables 4.2.6.8 and 6.1.1.1)
;
F F 0.017 0.010
;International Tables for Crystallography
(1992, Vol. C, Tables 4.2.6.8 and 6.1.1.1)
;
Fe Fe 0.346 0.844
;International Tables for Crystallography
(1992, Vol. C, Tables 4.2.6.8 and 6.1.1.1)
;
O O 0.011 0.006
;International Tables for Crystallography
(1992, Vol. C, Tables 4.2.6.8 and 6.1.1.1)
;
P P 0.102 0.094
;International Tables for Crystallography
(1992, Vol. C, Tables 4.2.6.8 and 6.1.1.1)
;
Ru Ru -1.259 0.836
;International Tables for Crystallography
(1992, Vol. C, Tables 4.2.6.8 and 6.1.1.1)
;

loop_
_geom_angle_atom_site_label_1
_geom_angle_atom_site_label_2
_geom_angle_atom_site_label_3
_geom_angle
_geom_angle_site_symmetry_1
_geom_angle_site_symmetry_2
_geom_angle_site_symmetry_3
_geom_angle_publ_flag
Cl(1) Ru(1) P(1) 89.32(5) . . . yes
Cl(1) Ru(1) P(2) 93.90(5) . . . yes
Cl(1) Ru(1) P(3) 89.76(5) . . . yes
Cl(1) Ru(1) C(1) 174.7(2) . . . yes
P(1) Ru(1) P(2) 151.15(5) . . . yes
P(1) Ru(1) P(3) 104.34(5) . . . yes
P(1) Ru(1) C(1) 88.8(2) . . . yes
P(2) Ru(1) P(3) 104.33(5) . . . yes
P(2) Ru(1) C(1) 85.4(2) . . . yes
P(3) Ru(1) C(1) 95.5(2) . . . yes
C(2) Fe(1) C(3) 39.9(2) . . . yes
C(2) Fe(1) C(4) 66.9(2) . . . yes
C(2) Fe(1) C(5) 67.0(2) . . . yes
C(2) Fe(1) C(6) 40.0(2) . . . yes
C(2) Fe(1) C(7) 126.8(2) . . . yes
C(2) Fe(1) C(8) 130.5(2) . . . yes
C(2) Fe(1) C(9) 151.7(2) . . . yes
C(2) Fe(1) C(10) 161.1(2) . . . yes
C(2) Fe(1) C(11) 140.4(2) . . . yes
C(3) Fe(1) C(4) 40.3(2) . . . yes
C(3) Fe(1) C(5) 67.6(3) . . . yes
C(3) Fe(1) C(6) 67.7(3) . . . yes
C(3) Fe(1) C(7) 138.9(2) . . . yes
C(3) Fe(1) C(8) 111.0(2) . . . yes
C(3) Fe(1) C(9) 112.4(2) . . . yes
C(3) Fe(1) C(10) 140.4(2) . . . yes
C(3) Fe(1) C(11) 178.6(2) . . . yes
C(4) Fe(1) C(5) 39.8(3) . . . yes
C(4) Fe(1) C(6) 67.2(3) . . . yes
C(4) Fe(1) C(7) 160.3(2) . . . yes
C(4) Fe(1) C(8) 121.1(3) . . . yes
C(4) Fe(1) C(9) 94.7(2) . . . yes
C(4) Fe(1) C(10) 103.9(2) . . . yes
C(4) Fe(1) C(11) 140.7(2) . . . yes
C(5) Fe(1) C(6) 40.1(2) . . . yes
C(5) Fe(1) C(7) 153.0(2) . . . yes
C(5) Fe(1) C(8) 152.8(2) . . . yes
C(5) Fe(1) C(9) 113.1(2) . . . yes
C(5) Fe(1) C(10) 95.2(2) . . . yes
C(5) Fe(1) C(11) 113.9(2) . . . yes
C(6) Fe(1) C(7) 132.5(2) . . . yes
C(6) Fe(1) C(8) 166.6(2) . . . yes
C(6) Fe(1) C(9) 152.6(2) . . . yes
C(6) Fe(1) C(10) 121.7(2) . . . yes
C(6) Fe(1) C(11) 113.5(2) . . . yes
C(7) Fe(1) C(8) 39.9(2) . . . yes
C(7) Fe(1) C(9) 66.9(2) . . . yes
C(7) Fe(1) C(10) 67.0(2) . . . yes
C(7) Fe(1) C(11) 39.7(2) . . . yes
C(8) Fe(1) C(9) 40.8(2) . . . yes
C(8) Fe(1) C(10) 68.4(2) . . . yes
C(8) Fe(1) C(11) 67.7(2) . . . yes
C(9) Fe(1) C(10) 40.2(2) . . . yes
C(9) Fe(1) C(11) 67.1(2) . . . yes
C(10) Fe(1) C(11) 40.0(2) . . . yes
Cl(4) Cl(3) C(54) 42.6(5) . . . yes
Cl(3) Cl(4) C(54) 65(1) . . . yes
Ru(1) P(1) C(2) 90.7(2) . . . yes
Ru(1) P(1) C(12) 119.1(2) . . . yes
Ru(1) P(1) C(18) 130.1(2) . . . yes
C(2) P(1) C(12) 105.4(2) . . . yes
C(2) P(1) C(18) 105.8(2) . . . yes
C(12) P(1) C(18) 101.6(2) . . . yes
Ru(1) P(2) C(7) 91.8(2) . . . yes
Ru(1) P(2) C(24) 129.3(2) . . . yes
Ru(1) P(2) C(30) 118.5(2) . . . yes
C(7) P(2) C(24) 103.9(2) . . . yes
C(7) P(2) C(30) 104.7(2) . . . yes
C(24) P(2) C(30) 103.7(2) . . . yes
Ru(1) P(3) C(36) 113.8(2) . . . yes
Ru(1) P(3) C(42) 118.2(2) . . . yes
Ru(1) P(3) C(48) 114.2(2) . . . yes
C(36) P(3) C(42) 102.9(2) . . . yes
C(36) P(3) C(48) 103.3(2) . . . yes
C(42) P(3) C(48) 102.6(2) . . . yes
Ru(1) C(1) O(1) 175.9(5) . . . yes
Fe(1) C(2) P(1) 129.4(3) . . . yes
Fe(1) C(2) C(3) 67.8(3) . . . yes
Fe(1) C(2) C(6) 68.2(3) . . . yes
P(1) C(2) C(3) 125.7(4) . . . yes
P(1) C(2) C(6) 127.4(4) . . . yes
C(3) C(2) C(6) 107.0(5) . . . yes
Fe(1) C(3) C(2) 72.2(3) . . . yes
Fe(1) C(3) C(4) 69.2(3) . . . yes
C(2) C(3) C(4) 107.6(5) . . . yes
Fe(1) C(4) C(3) 70.5(3) . . . yes
Fe(1) C(4) C(5) 69.6(3) . . . yes
C(3) C(4) C(5) 108.6(5) . . . yes
Fe(1) C(5) C(4) 70.6(4) . . . yes
Fe(1) C(5) C(6) 71.4(3) . . . yes
C(4) C(5) C(6) 109.1(5) . . . yes
Fe(1) C(6) C(2) 71.8(3) . . . yes
Fe(1) C(6) C(5) 68.5(3) . . . yes
C(2) C(6) C(5) 107.6(6) . . . yes
Fe(1) C(7) P(2) 128.5(3) . . . yes
Fe(1) C(7) C(8) 67.8(3) . . . yes
Fe(1) C(7) C(11) 68.8(3) . . . yes
P(2) C(7) C(8) 126.9(4) . . . yes
P(2) C(7) C(11) 125.3(4) . . . yes
C(8) C(7) C(11) 107.9(4) . . . yes
Fe(1) C(8) C(7) 72.2(3) . . . yes
Fe(1) C(8) C(9) 69.1(3) . . . yes
C(7) C(8) C(9) 106.8(5) . . . yes
Fe(1) C(9) C(8) 70.2(3) . . . yes
Fe(1) C(9) C(10) 69.6(3) . . . yes
C(8) C(9) C(10) 108.7(5) . . . yes
Fe(1) C(10) C(9) 70.2(3) . . . yes
Fe(1) C(10) C(11) 71.7(3) . . . yes
C(9) C(10) C(11) 108.4(5) . . . yes
Fe(1) C(11) C(7) 71.5(3) . . . yes
Fe(1) C(11) C(10) 68.4(3) . . . yes
C(7) C(11) C(10) 108.1(5) . . . yes
P(1) C(12) C(13) 118.9(4) . . . yes
P(1) C(12) C(17) 120.9(4) . . . yes
C(13) C(12) C(17) 119.9(5) . . . yes
C(12) C(13) C(14) 120.3(6) . . . yes
C(13) C(14) C(15) 120.4(6) . . . yes
C(14) C(15) C(16) 119.8(6) . . . yes
C(15) C(16) C(17) 120.4(6) . . . yes
C(12) C(17) C(16) 119.1(6) . . . yes
P(1) C(18) C(19) 120.3(4) . . . yes
P(1) C(18) C(23) 121.9(4) . . . yes
C(19) C(18) C(23) 117.8(5) . . . yes
C(18) C(19) C(20) 121.6(6) . . . yes
C(19) C(20) C(21) 120.0(6) . . . yes
C(20) C(21) C(22) 120.0(6) . . . yes
C(21) C(22) C(23) 120.9(6) . . . yes
C(18) C(23) C(22) 119.6(5) . . . yes
P(2) C(24) C(25) 120.6(4) . . . yes
P(2) C(24) C(29) 121.4(4) . . . yes
C(25) C(24) C(29) 118.0(5) . . . yes
C(24) C(25) C(26) 119.5(6) . . . yes
C(25) C(26) C(27) 120.6(6) . . . yes
C(26) C(27) C(28) 119.8(6) . . . yes
C(27) C(28) C(29) 120.7(7) . . . yes
C(24) C(29) C(28) 121.3(6) . . . yes
P(2) C(30) C(31) 122.4(4) . . . yes
P(2) C(30) C(35) 119.7(4) . . . yes
C(31) C(30) C(35) 118.0(5) . . . yes
C(30) C(31) C(32) 119.8(6) . . . yes
C(31) C(32) C(33) 122.0(6) . . . yes
C(32) C(33) C(34) 118.3(6) . . . yes
C(33) C(34) C(35) 120.7(6) . . . yes
C(30) C(35) C(34) 121.1(5) . . . yes
P(3) C(36) C(37) 123.0(4) . . . yes
P(3) C(36) C(41) 119.4(4) . . . yes
C(37) C(36) C(41) 117.5(5) . . . yes
C(36) C(37) C(38) 120.7(5) . . . yes
C(37) C(38) C(39) 120.8(5) . . . yes
C(38) C(39) C(40) 119.1(5) . . . yes
C(39) C(40) C(41) 120.6(6) . . . yes
C(36) C(41) C(40) 121.2(5) . . . yes
P(3) C(42) C(43) 120.2(4) . . . yes
P(3) C(42) C(47) 121.1(4) . . . yes
C(43) C(42) C(47) 118.6(5) . . . yes
C(42) C(43) C(44) 120.7(6) . . . yes
C(43) C(44) C(45) 119.7(6) . . . yes
C(44) C(45) C(46) 119.9(6) . . . yes
C(45) C(46) C(47) 121.2(7) . . . yes
C(42) C(47) C(46) 119.7(6) . . . yes
P(3) C(48) C(49) 118.4(4) . . . yes
P(3) C(48) C(53) 123.3(4) . . . yes
C(49) C(48) C(53) 118.3(5) . . . yes
C(48) C(49) C(50) 121.0(5) . . . yes
C(49) C(50) C(51) 119.9(5) . . . yes
C(50) C(51) C(52) 119.5(5) . . . yes
C(51) C(52) C(53) 121.1(6) . . . yes
C(48) C(53) C(52) 120.2(5) . . . yes
Cl(2) C(54) Cl(3) 101.8(7) . . . yes
Cl(2) C(54) Cl(4) 124(1) . . . yes
Cl(3) C(54) Cl(4) 72(1) . . . yes
F(1) B(1) F(2) 109.2(7) . . . yes
F(1) B(1) F(3) 109.7(6) . . . yes
F(1) B(1) F(4) 108.9(6) . . . yes
F(2) B(1) F(3) 110.3(7) . . . yes
F(2) B(1) F(4) 109.7(6) . . . yes
F(3) B(1) F(4) 109.0(6) . . . yes

loop_
_geom_bond_atom_site_label_1
_geom_bond_atom_site_label_2
_geom_bond_distance
_geom_bond_site_symmetry_1
_geom_bond_site_symmetry_2
_geom_bond_publ_flag
Ru(1) Cl(1) 2.414(1) . . yes
Ru(1) P(1) 2.357(1) . . yes
Ru(1) P(2) 2.373(1) . . yes
Ru(1) P(3) 2.325(1) . . yes
Ru(1) C(1) 1.862(6) . . yes
Fe(1) C(2) 2.122(5) . . yes
Fe(1) C(3) 2.064(5) . . yes
Fe(1) C(4) 2.047(6) . . yes
Fe(1) C(5) 2.035(6) . . yes
Fe(1) C(6) 2.073(6) . . yes
Fe(1) C(7) 2.114(5) . . yes
Fe(1) C(8) 2.056(6) . . yes
Fe(1) C(9) 2.042(5) . . yes
Fe(1) C(10) 2.035(5) . . yes
Fe(1) C(11) 2.078(5) . . yes
Cl(2) C(54) 1.70(1) . . yes
Cl(3) Cl(4) 1.86(3) . . yes
Cl(3) C(54) 1.78(2) . . yes
Cl(4) C(54) 1.33(2) . . yes
P(1) C(2) 1.803(5) . . yes
P(1) C(12) 1.827(5) . . yes
P(1) C(18) 1.819(5) . . yes
P(2) C(7) 1.805(5) . . yes
P(2) C(24) 1.834(5) . . yes
P(2) C(30) 1.806(5) . . yes
P(3) C(36) 1.817(5) . . yes
P(3) C(42) 1.831(5) . . yes
P(3) C(48) 1.817(5) . . yes
F(1) B(1) 1.366(8) . . yes
F(2) B(1) 1.339(9) . . yes
F(3) B(1) 1.341(9) . . yes
F(4) B(1) 1.378(8) . . yes
O(1) C(1) 1.088(6) . . yes
C(2) C(3) 1.431(8) . . yes
C(2) C(6) 1.436(8) . . yes
C(3) C(4) 1.418(8) . . yes
C(4) C(5) 1.389(9) . . yes
C(5) C(6) 1.410(8) . . yes
C(7) C(8) 1.425(7) . . yes
C(7) C(11) 1.424(7) . . yes
C(8) C(9) 1.428(7) . . yes
C(9) C(10) 1.400(8) . . yes
C(10) C(11) 1.406(7) . . yes
C(12) C(13) 1.361(8) . . yes
C(12) C(17) 1.403(7) . . yes
C(13) C(14) 1.383(8) . . yes
C(14) C(15) 1.362(10) . . yes
C(15) C(16) 1.39(1) . . yes
C(16) C(17) 1.376(8) . . yes
C(18) C(19) 1.401(7) . . yes
C(18) C(23) 1.391(8) . . yes
C(19) C(20) 1.383(8) . . yes
C(20) C(21) 1.356(9) . . yes
C(21) C(22) 1.376(9) . . yes
C(22) C(23) 1.401(8) . . yes
C(24) C(25) 1.398(7) . . yes
C(24) C(29) 1.387(8) . . yes
C(25) C(26) 1.397(8) . . yes
C(26) C(27) 1.381(10) . . yes
C(27) C(28) 1.347(10) . . yes
C(28) C(29) 1.382(8) . . yes
C(30) C(31) 1.378(7) . . yes
C(30) C(35) 1.377(7) . . yes
C(31) C(32) 1.367(9) . . yes
C(32) C(33) 1.36(1) . . yes
C(33) C(34) 1.36(1) . . yes
C(34) C(35) 1.370(9) . . yes
C(36) C(37) 1.382(7) . . yes
C(36) C(41) 1.384(7) . . yes
C(37) C(38) 1.387(8) . . yes
C(38) C(39) 1.365(8) . . yes
C(39) C(40) 1.363(8) . . yes
C(40) C(41) 1.381(8) . . yes
C(42) C(43) 1.374(7) . . yes
C(42) C(47) 1.387(8) . . yes
C(43) C(44) 1.383(8) . . yes
C(44) C(45) 1.375(10) . . yes
C(45) C(46) 1.34(1) . . yes
C(46) C(47) 1.382(9) . . yes
C(48) C(49) 1.383(7) . . yes
C(48) C(53) 1.399(7) . . yes
C(49) C(50) 1.385(8) . . yes
C(50) C(51) 1.380(8) . . yes
C(51) C(52) 1.370(9) . . yes
C(52) C(53) 1.372(8) . . yes

loop_
_geom_contact_atom_site_label_1
_geom_contact_atom_site_label_2
_geom_contact_distance
_geom_contact_site_symmetry_1
_geom_contact_site_symmetry_2
_geom_contact_publ_flag
Ru(1) Fe(1) 3.2828(8) . 1_555 yes
Cl(1) C(4) 3.316(6) . 2_755 ?
Cl(1) C(3) 3.511(6) . 2_755 ?
Cl(2) O(1) 3.378(6) . 2_655 ?
Cl(3) C(5) 3.540(10) . 1_455 ?
Cl(3) C(6) 3.554(10) . 1_455 ?
Cl(3) C(50) 3.555(9) . 2_645 ?
Cl(4) C(50) 3.42(1) . 2_645 ?
F(1) C(54) 3.35(1) . 4_554 ?
F(1) C(21) 3.379(8) . 4_454 ?
F(1) C(22) 3.465(8) . 4_454 ?
F(1) C(52) 3.483(8) . . ?
F(1) C(15) 3.504(8) . 2_655 ?
F(2) C(8) 3.208(7) . 3_655 ?
F(2) C(54) 3.55(2) . 4_554 ?
F(3) C(38) 3.449(7) . 2_645 ?
F(3) C(44) 3.471(9) . . ?
F(4) C(39) 3.315(7) . 2_645 ?
F(4) C(38) 3.352(7) . 2_645 ?
F(4) C(21) 3.361(8) . 4_454 ?
F(4) C(10) 3.362(7) . 1_455 ?
F(4) C(15) 3.426(9) . 2_655 ?
O(1) C(33) 3.480(8) . 3_655 ?
C(5) C(38) 3.520(8) . 2_745 ?
C(9) C(39) 3.597(8) . 4_554 ?
C(31) C(39) 3.569(8) . 4_554 ?

loop_
_geom_torsion_atom_site_label_1
_geom_torsion_atom_site_label_2
_geom_torsion_atom_site_label_3
_geom_torsion_atom_site_label_4
_geom_torsion
_geom_torsion_site_symmetry_1
_geom_torsion_site_symmetry_2
_geom_torsion_site_symmetry_3
_geom_torsion_site_symmetry_4
_geom_torsion_publ_flag
Ru(1) P(1) C(2) Fe(1) -11.1(4) . . . . yes
Ru(1) P(1) C(2) C(3) -100.5(5) . . . . yes
Ru(1) P(1) C(2) C(6) 80.1(5) . . . . yes
Ru(1) P(1) C(12) C(13) -43.6(5) . . . . yes
Ru(1) P(1) C(12) C(17) 141.5(4) . . . . yes
Ru(1) P(1) C(18) C(19) 127.8(4) . . . . yes
Ru(1) P(1) C(18) C(23) -50.7(5) . . . . yes
Ru(1) P(2) C(7) Fe(1) -7.2(3) . . . . yes
Ru(1) P(2) C(7) C(8) 82.4(5) . . . . yes
Ru(1) P(2) C(7) C(11) -96.9(4) . . . . yes
Ru(1) P(2) C(24) C(25) 23.8(5) . . . . yes
Ru(1) P(2) C(24) C(29) -156.2(4) . . . . yes
Ru(1) P(2) C(30) C(31) -125.5(5) . . . . yes
Ru(1) P(2) C(30) C(35) 55.2(5) . . . . yes
Ru(1) P(3) C(36) C(37) 124.0(4) . . . . yes
Ru(1) P(3) C(36) C(41) -59.0(4) . . . . yes
Ru(1) P(3) C(42) C(43) -53.9(5) . . . . yes
Ru(1) P(3) C(42) C(47) 129.1(5) . . . . yes
Ru(1) P(3) C(48) C(49) -51.9(4) . . . . yes
Ru(1) P(3) C(48) C(53) 126.1(4) . . . . yes
Fe(1) C(2) P(1) C(12) 109.4(4) . . . . yes
Fe(1) C(2) P(1) C(18) -143.5(4) . . . . yes
Fe(1) C(2) C(3) C(4) 60.4(4) . . . . yes
Fe(1) C(2) C(6) C(5) -59.4(4) . . . . yes
Fe(1) C(3) C(2) P(1) 123.5(4) . . . . yes
Fe(1) C(3) C(2) C(6) -57.0(4) . . . . yes
Fe(1) C(3) C(4) C(5) 59.4(4) . . . . yes
Fe(1) C(4) C(3) C(2) -62.4(4) . . . . yes
Fe(1) C(4) C(5) C(6) 61.3(4) . . . . yes
Fe(1) C(5) C(4) C(3) -59.9(4) . . . . yes
Fe(1) C(5) C(6) C(2) 61.5(4) . . . . yes
Fe(1) C(6) C(2) P(1) -123.7(4) . . . . yes
Fe(1) C(6) C(2) C(3) 56.8(4) . . . . yes
Fe(1) C(6) C(5) C(4) -60.8(4) . . . . yes
Fe(1) C(7) P(2) C(24) 124.2(3) . . . . yes
Fe(1) C(7) P(2) C(30) -127.3(3) . . . . yes
Fe(1) C(7) C(8) C(9) -60.7(4) . . . . yes
Fe(1) C(7) C(11) C(10) 58.8(4) . . . . yes
Fe(1) C(8) C(7) P(2) -122.3(4) . . . . yes
Fe(1) C(8) C(7) C(11) 57.2(4) . . . . yes
Fe(1) C(8) C(9) C(10) -59.2(4) . . . . yes
Fe(1) C(9) C(8) C(7) 62.8(4) . . . . yes
Fe(1) C(9) C(10) C(11) -61.8(4) . . . . yes
Fe(1) C(10) C(9) C(8) 59.5(4) . . . . yes
Fe(1) C(10) C(11) C(7) -60.8(4) . . . . yes
Fe(1) C(11) C(7) P(2) 122.8(4) . . . . yes
Fe(1) C(11) C(7) C(8) -56.6(4) . . . . yes
Fe(1) C(11) C(10) C(9) 60.9(4) . . . . yes
Cl(1) Ru(1) P(1) C(2) -82.4(2) . . . . yes
Cl(1) Ru(1) P(1) C(12) 169.5(2) . . . . yes
Cl(1) Ru(1) P(1) C(18) 29.1(2) . . . . yes
Cl(1) Ru(1) P(2) C(7) 90.6(2) . . . . yes
Cl(1) Ru(1) P(2) C(24) -19.1(2) . . . . yes
Cl(1) Ru(1) P(2) C(30) -161.5(2) . . . . yes
Cl(1) Ru(1) P(3) C(36) -30.5(2) . . . . yes
Cl(1) Ru(1) P(3) C(42) -151.3(2) . . . . yes
Cl(1) Ru(1) P(3) C(48) 87.8(2) . . . . yes
Cl(1) Ru(1) C(1) O(1) -15(8) . . . . yes
Cl(2) C(54) Cl(3) Cl(4) 123(1) . . . . yes
Cl(2) C(54) Cl(4) Cl(3) -92(1) . . . . yes
P(1) Ru(1) P(2) C(7) -5.1(2) . . . . yes
P(1) Ru(1) P(2) C(24) -114.8(2) . . . . yes
P(1) Ru(1) P(2) C(30) 102.8(2) . . . . yes
P(1) Ru(1) P(3) C(36) 58.7(2) . . . . yes
P(1) Ru(1) P(3) C(42) -62.1(2) . . . . yes
P(1) Ru(1) P(3) C(48) 177.0(2) . . . . yes
P(1) Ru(1) C(1) O(1) -84(6) . . . . yes
P(1) C(2) Fe(1) C(3) -118.7(5) . . . . yes
P(1) C(2) Fe(1) C(4) -157.4(5) . . . . yes
P(1) C(2) Fe(1) C(5) 159.2(5) . . . . yes
P(1) C(2) Fe(1) C(6) 121.1(5) . . . . yes
P(1) C(2) Fe(1) C(7) 6.2(5) . . . . yes
P(1) C(2) Fe(1) C(8) -45.4(5) . . . . yes
P(1) C(2) Fe(1) C(9) -104.5(5) . . . . yes
P(1) C(2) Fe(1) C(10) 138.7(6) . . . . yes
P(1) C(2) Fe(1) C(11) 59.1(5) . . . . yes
P(1) C(2) C(3) C(4) -176.1(4) . . . . yes
P(1) C(2) C(6) C(5) 176.9(4) . . . . yes
P(1) C(12) C(13) C(14) -176.7(5) . . . . yes
P(1) C(12) C(17) C(16) 175.8(5) . . . . yes
P(1) C(18) C(19) C(20) -179.6(5) . . . . yes
P(1) C(18) C(23) C(22) -179.2(5) . . . . yes
P(2) Ru(1) P(1) C(2) 14.5(2) . . . . yes
P(2) Ru(1) P(1) C(12) -93.7(2) . . . . yes
P(2) Ru(1) P(1) C(18) 126.0(2) . . . . yes
P(2) Ru(1) P(3) C(36) -124.5(2) . . . . yes
P(2) Ru(1) P(3) C(42) 114.7(2) . . . . yes
P(2) Ru(1) P(3) C(48) -6.2(2) . . . . yes
P(2) Ru(1) C(1) O(1) 67(6) . . . . yes
P(2) C(7) Fe(1) C(2) 8.5(5) . . . . yes
P(2) C(7) Fe(1) C(3) 61.6(5) . . . . yes
P(2) C(7) Fe(1) C(4) 137.8(6) . . . . yes
P(2) C(7) Fe(1) C(5) -104.6(5) . . . . yes
P(2) C(7) Fe(1) C(6) -43.7(5) . . . . yes
P(2) C(7) Fe(1) C(8) 120.3(5) . . . . yes
P(2) C(7) Fe(1) C(9) 159.7(4) . . . . yes
P(2) C(7) Fe(1) C(10) -156.5(4) . . . . yes
P(2) C(7) Fe(1) C(11) -118.8(5) . . . . yes
P(2) C(7) C(8) C(9) 177.0(4) . . . . yes
P(2) C(7) C(11) C(10) -178.3(4) . . . . yes
P(2) C(24) C(25) C(26) -179.1(4) . . . . yes
P(2) C(24) C(29) C(28) -179.6(5) . . . . yes
P(2) C(30) C(31) C(32) -179.5(7) . . . . yes
P(2) C(30) C(35) C(34) 179.0(6) . . . . yes
P(3) Ru(1) P(1) C(2) -172.0(2) . . . . yes
P(3) Ru(1) P(1) C(12) 79.9(2) . . . . yes
P(3) Ru(1) P(1) C(18) -60.4(2) . . . . yes
P(3) Ru(1) P(2) C(7) -178.6(2) . . . . yes
P(3) Ru(1) P(2) C(24) 71.7(2) . . . . yes
P(3) Ru(1) P(2) C(30) -70.8(2) . . . . yes
P(3) Ru(1) C(1) O(1) 171(6) . . . . yes
P(3) C(36) C(37) C(38) 177.5(4) . . . . yes
P(3) C(36) C(41) C(40) -178.4(4) . . . . yes
P(3) C(42) C(43) C(44) -177.7(5) . . . . yes
P(3) C(42) C(47) C(46) 177.7(7) . . . . yes
P(3) C(48) C(49) C(50) 177.5(4) . . . . yes
P(3) C(48) C(53) C(52) -176.5(5) . . . . yes
C(1) Ru(1) P(1) C(2) 92.6(2) . . . . yes
C(1) Ru(1) P(1) C(12) -15.5(2) . . . . yes
C(1) Ru(1) P(1) C(18) -155.8(3) . . . . yes
C(1) Ru(1) P(2) C(7) -84.1(2) . . . . yes
C(1) Ru(1) P(2) C(24) 166.2(3) . . . . yes
C(1) Ru(1) P(2) C(30) 23.8(2) . . . . yes
C(1) Ru(1) P(3) C(36) 148.9(2) . . . . yes
C(1) Ru(1) P(3) C(42) 28.1(3) . . . . yes
C(1) Ru(1) P(3) C(48) -92.9(2) . . . . yes
C(2) Fe(1) C(3) C(4) -117.5(6) . . . . yes
C(2) Fe(1) C(4) C(3) 38.2(4) . . . . yes
C(2) Fe(1) C(4) C(5) -81.3(4) . . . . yes
C(2) Fe(1) C(5) C(4) 81.0(4) . . . . yes
C(2) Fe(1) C(5) C(6) -38.0(4) . . . . yes
C(2) Fe(1) C(6) C(5) 118.1(5) . . . . yes
C(2) Fe(1) C(7) C(8) -111.8(3) . . . . yes
C(2) Fe(1) C(7) C(11) 127.3(3) . . . . yes
C(2) Fe(1) C(8) C(7) 101.9(3) . . . . yes
C(2) Fe(1) C(8) C(9) -141.5(4) . . . . yes
C(2) Fe(1) C(9) C(8) 86.8(5) . . . . yes
C(2) Fe(1) C(9) C(10) -153.4(4) . . . . yes
C(2) Fe(1) C(10) C(9) 139.1(7) . . . . yes
C(2) Fe(1) C(10) C(11) -102.7(7) . . . . yes
C(2) Fe(1) C(11) C(7) -90.8(4) . . . . yes
C(2) Fe(1) C(11) C(10) 150.3(4) . . . . yes
C(2) P(1) C(12) C(13) -143.3(4) . . . . yes
C(2) P(1) C(12) C(17) 41.8(5) . . . . yes
C(2) P(1) C(18) C(19) -127.4(5) . . . . yes
C(2) P(1) C(18) C(23) 54.1(5) . . . . yes
C(2) C(3) Fe(1) C(4) 117.5(6) . . . . yes
C(2) C(3) Fe(1) C(5) 80.5(4) . . . . yes
C(2) C(3) Fe(1) C(6) 36.9(3) . . . . yes
C(2) C(3) Fe(1) C(7) -92.8(4) . . . . yes
C(2) C(3) Fe(1) C(8) -128.7(3) . . . . yes
C(2) C(3) Fe(1) C(9) -172.8(3) . . . . yes
C(2) C(3) Fe(1) C(10) 150.3(4) . . . . yes
C(2) C(3) Fe(1) C(11) -104(8) . . . . yes
C(2) C(3) C(4) C(5) -3.0(7) . . . . yes
C(2) C(6) Fe(1) C(3) -36.9(3) . . . . yes
C(2) C(6) Fe(1) C(4) -80.7(4) . . . . yes
C(2) C(6) Fe(1) C(5) -118.1(5) . . . . yes
C(2) C(6) Fe(1) C(7) 99.9(4) . . . . yes
C(2) C(6) Fe(1) C(8) 49(1) . . . . yes
C(2) C(6) Fe(1) C(9) -132.7(5) . . . . yes
C(2) C(6) Fe(1) C(10) -173.4(3) . . . . yes
C(2) C(6) Fe(1) C(11) 142.2(3) . . . . yes
C(2) C(6) C(5) C(4) 0.8(7) . . . . yes
C(3) Fe(1) C(2) C(6) 120.2(5) . . . . yes
C(3) Fe(1) C(4) C(5) -119.5(5) . . . . yes
C(3) Fe(1) C(5) C(4) 37.5(3) . . . . yes
C(3) Fe(1) C(5) C(6) -81.5(4) . . . . yes
C(3) Fe(1) C(6) C(5) 81.2(4) . . . . yes
C(3) Fe(1) C(7) C(8) -58.6(4) . . . . yes
C(3) Fe(1) C(7) C(11) -179.5(3) . . . . yes
C(3) Fe(1) C(8) C(7) 143.0(3) . . . . yes
C(3) Fe(1) C(8) C(9) -100.4(4) . . . . yes
C(3) Fe(1) C(9) C(8) 96.6(4) . . . . yes
C(3) Fe(1) C(9) C(10) -143.6(3) . . . . yes
C(3) Fe(1) C(10) C(9) 59.6(5) . . . . yes
C(3) Fe(1) C(10) C(11) 177.8(4) . . . . yes
C(3) Fe(1) C(11) C(7) 12(8) . . . . yes
C(3) Fe(1) C(11) C(10) -106(8) . . . . yes
C(3) C(2) Fe(1) C(4) -38.6(4) . . . . yes
C(3) C(2) Fe(1) C(5) -82.0(4) . . . . yes
C(3) C(2) Fe(1) C(6) -120.2(5) . . . . yes
C(3) C(2) Fe(1) C(7) 124.9(4) . . . . yes
C(3) C(2) Fe(1) C(8) 73.3(4) . . . . yes
C(3) C(2) Fe(1) C(9) 14.2(6) . . . . yes
C(3) C(2) Fe(1) C(10) -102.6(8) . . . . yes
C(3) C(2) Fe(1) C(11) 177.8(4) . . . . yes
C(3) C(2) P(1) C(12) 20.0(6) . . . . yes
C(3) C(2) P(1) C(18) 127.2(5) . . . . yes
C(3) C(2) C(6) C(5) -2.6(6) . . . . yes
C(3) C(4) Fe(1) C(5) 119.5(5) . . . . yes
C(3) C(4) Fe(1) C(6) 81.9(4) . . . . yes
C(3) C(4) Fe(1) C(7) -99.4(7) . . . . yes
C(3) C(4) Fe(1) C(8) -86.3(4) . . . . yes
C(3) C(4) Fe(1) C(9) -119.5(4) . . . . yes
C(3) C(4) Fe(1) C(10) -159.2(4) . . . . yes
C(3) C(4) Fe(1) C(11) -178.5(4) . . . . yes
C(3) C(4) C(5) C(6) 1.4(7) . . . . yes
C(4) Fe(1) C(2) C(6) 81.5(4) . . . . yes
C(4) Fe(1) C(5) C(6) -119.0(5) . . . . yes
C(4) Fe(1) C(6) C(5) 37.4(4) . . . . yes
C(4) Fe(1) C(7) C(8) 17.6(8) . . . . yes
C(4) Fe(1) C(7) C(11) -103.3(7) . . . . yes
C(4) Fe(1) C(8) C(7) -173.2(3) . . . . yes
C(4) Fe(1) C(8) C(9) -56.6(4) . . . . yes
C(4) Fe(1) C(9) C(8) 134.1(4) . . . . yes
C(4) Fe(1) C(9) C(10) -106.0(4) . . . . yes
C(4) Fe(1) C(10) C(9) 80.7(4) . . . . yes
C(4) Fe(1) C(10) C(11) -161.0(4) . . . . yes
C(4) Fe(1) C(11) C(7) 148.9(4) . . . . yes
C(4) Fe(1) C(11) C(10) 29.9(6) . . . . yes
C(4) C(3) Fe(1) C(5) -37.0(4) . . . . yes
C(4) C(3) Fe(1) C(6) -80.6(4) . . . . yes
C(4) C(3) Fe(1) C(7) 149.7(4) . . . . yes
C(4) C(3) Fe(1) C(8) 113.7(4) . . . . yes
C(4) C(3) Fe(1) C(9) 69.7(5) . . . . yes
C(4) C(3) Fe(1) C(10) 32.7(6) . . . . yes
C(4) C(3) Fe(1) C(11) 137(8) . . . . yes
C(4) C(3) C(2) C(6) 3.4(6) . . . . yes
C(4) C(5) Fe(1) C(6) 119.0(5) . . . . yes
C(4) C(5) Fe(1) C(7) -152.2(4) . . . . yes
C(4) C(5) Fe(1) C(8) -54.9(7) . . . . yes
C(4) C(5) Fe(1) C(9) -68.2(4) . . . . yes
C(4) C(5) Fe(1) C(10) -105.6(4) . . . . yes
C(4) C(5) Fe(1) C(11) -142.3(3) . . . . yes
C(5) Fe(1) C(2) C(6) 38.1(4) . . . . yes
C(5) Fe(1) C(7) C(8) 135.1(5) . . . . yes
C(5) Fe(1) C(7) C(11) 14.2(6) . . . . yes
C(5) Fe(1) C(8) C(7) -135.5(5) . . . . yes
C(5) Fe(1) C(8) C(9) -18.9(7) . . . . yes
C(5) Fe(1) C(9) C(8) 170.8(4) . . . . yes
C(5) Fe(1) C(9) C(10) -69.4(4) . . . . yes
C(5) Fe(1) C(10) C(9) 120.1(4) . . . . yes
C(5) Fe(1) C(10) C(11) -121.6(4) . . . . yes
C(5) Fe(1) C(11) C(7) -173.0(3) . . . . yes
C(5) Fe(1) C(11) C(10) 68.0(4) . . . . yes
C(5) C(4) Fe(1) C(6) -37.7(3) . . . . yes
C(5) C(4) Fe(1) C(7) 141.1(6) . . . . yes
C(5) C(4) Fe(1) C(8) 154.1(3) . . . . yes
C(5) C(4) Fe(1) C(9) 121.0(4) . . . . yes
C(5) C(4) Fe(1) C(10) 81.3(4) . . . . yes
C(5) C(4) Fe(1) C(11) 62.0(5) . . . . yes
C(5) C(6) Fe(1) C(7) -142.1(4) . . . . yes
C(5) C(6) Fe(1) C(8) 168.0(9) . . . . yes
C(5) C(6) Fe(1) C(9) -14.6(7) . . . . yes
C(5) C(6) Fe(1) C(10) -55.3(5) . . . . yes
C(5) C(6) Fe(1) C(11) -99.8(4) . . . . yes
C(6) Fe(1) C(7) C(8) -164.0(3) . . . . yes
C(6) Fe(1) C(7) C(11) 75.1(4) . . . . yes
C(6) Fe(1) C(8) C(7) 61(1) . . . . yes
C(6) Fe(1) C(8) C(9) 178.1(9) . . . . yes
C(6) Fe(1) C(9) C(8) -179.1(5) . . . . yes
C(6) Fe(1) C(9) C(10) -59.2(7) . . . . yes
C(6) Fe(1) C(10) C(9) 152.3(3) . . . . yes
C(6) Fe(1) C(10) C(11) -89.5(4) . . . . yes
C(6) Fe(1) C(11) C(7) -129.0(3) . . . . yes
C(6) Fe(1) C(11) C(10) 112.0(4) . . . . yes
C(6) C(2) Fe(1) C(7) -114.9(4) . . . . yes
C(6) C(2) Fe(1) C(8) -166.5(3) . . . . yes
C(6) C(2) Fe(1) C(9) 134.4(5) . . . . yes
C(6) C(2) Fe(1) C(10) 17.6(9) . . . . yes
C(6) C(2) Fe(1) C(11) -62.0(4) . . . . yes
C(6) C(2) P(1) C(12) -159.4(5) . . . . yes
C(6) C(2) P(1) C(18) -52.2(5) . . . . yes
C(6) C(5) Fe(1) C(7) 88.8(5) . . . . yes
C(6) C(5) Fe(1) C(8) -174.0(5) . . . . yes
C(6) C(5) Fe(1) C(9) 172.7(4) . . . . yes
C(6) C(5) Fe(1) C(10) 135.4(4) . . . . yes
C(6) C(5) Fe(1) C(11) 98.7(4) . . . . yes
C(7) Fe(1) C(8) C(9) 116.6(5) . . . . yes
C(7) Fe(1) C(9) C(8) -38.6(3) . . . . yes
C(7) Fe(1) C(9) C(10) 81.2(3) . . . . yes
C(7) Fe(1) C(10) C(9) -80.9(3) . . . . yes
C(7) Fe(1) C(10) C(11) 37.4(3) . . . . yes
C(7) Fe(1) C(11) C(10) -119.0(5) . . . . yes
C(7) P(2) C(24) C(25) -80.4(4) . . . . yes
C(7) P(2) C(24) C(29) 99.7(5) . . . . yes
C(7) P(2) C(30) C(31) -25.2(6) . . . . yes
C(7) P(2) C(30) C(35) 155.6(5) . . . . yes
C(7) C(8) Fe(1) C(9) -116.6(5) . . . . yes
C(7) C(8) Fe(1) C(10) -79.6(3) . . . . yes
C(7) C(8) Fe(1) C(11) -36.3(3) . . . . yes
C(7) C(8) C(9) C(10) 3.7(6) . . . . yes
C(7) C(11) Fe(1) C(8) 36.5(3) . . . . yes
C(7) C(11) Fe(1) C(9) 80.9(3) . . . . yes
C(7) C(11) Fe(1) C(10) 119.0(5) . . . . yes
C(7) C(11) C(10) C(9) 0.1(6) . . . . yes
C(8) Fe(1) C(7) C(11) -120.9(4) . . . . yes
C(8) Fe(1) C(9) C(10) 119.8(5) . . . . yes
C(8) Fe(1) C(10) C(9) -37.6(3) . . . . yes
C(8) Fe(1) C(10) C(11) 80.7(3) . . . . yes
C(8) Fe(1) C(11) C(10) -82.4(4) . . . . yes
C(8) C(7) Fe(1) C(9) 39.4(3) . . . . yes
C(8) C(7) Fe(1) C(10) 83.3(3) . . . . yes
C(8) C(7) Fe(1) C(11) 120.9(4) . . . . yes
C(8) C(7) P(2) C(24) -146.2(5) . . . . yes
C(8) C(7) P(2) C(30) -37.7(5) . . . . yes
C(8) C(7) C(11) C(10) 2.2(6) . . . . yes
C(8) C(9) Fe(1) C(10) -119.8(5) . . . . yes
C(8) C(9) Fe(1) C(11) -81.9(3) . . . . yes
C(8) C(9) C(10) C(11) -2.3(7) . . . . yes
C(9) Fe(1) C(7) C(11) -81.5(3) . . . . yes
C(9) Fe(1) C(10) C(11) 118.3(5) . . . . yes
C(9) Fe(1) C(11) C(10) -38.1(3) . . . . yes
C(9) C(8) Fe(1) C(10) 37.0(3) . . . . yes
C(9) C(8) Fe(1) C(11) 80.3(4) . . . . yes
C(9) C(8) C(7) C(11) -3.6(6) . . . . yes
C(9) C(10) Fe(1) C(11) -118.3(5) . . . . yes
C(10) Fe(1) C(7) C(11) -37.6(3) . . . . yes
C(10) C(9) Fe(1) C(11) 37.9(3) . . . . yes
C(11) C(7) P(2) C(24) 34.5(5) . . . . yes
C(11) C(7) P(2) C(30) 143.0(4) . . . . yes
C(12) P(1) C(18) C(19) -17.5(5) . . . . yes
C(12) P(1) C(18) C(23) 164.0(5) . . . . yes
C(12) C(13) C(14) C(15) 1(1) . . . . yes
C(12) C(17) C(16) C(15) 0(1) . . . . yes
C(13) C(12) P(1) C(18) 106.5(5) . . . . yes
C(13) C(12) C(17) C(16) 1.0(9) . . . . yes
C(13) C(14) C(15) C(16) 0(1) . . . . yes
C(14) C(13) C(12) C(17) -1.8(9) . . . . yes
C(14) C(15) C(16) C(17) -1(1) . . . . yes
C(17) C(12) P(1) C(18) -68.4(5) . . . . yes
C(18) C(19) C(20) C(21) -0.7(9) . . . . yes
C(18) C(23) C(22) C(21) -1.9(9) . . . . yes
C(19) C(18) C(23) C(22) 2.3(8) . . . . yes
C(19) C(20) C(21) C(22) 1.2(10) . . . . yes
C(20) C(19) C(18) C(23) -1.1(8) . . . . yes
C(20) C(21) C(22) C(23) 0.1(10) . . . . yes
C(24) P(2) C(30) C(31) 83.5(5) . . . . yes
C(24) P(2) C(30) C(35) -95.7(5) . . . . yes
C(24) C(25) C(26) C(27) -0.8(9) . . . . yes
C(24) C(29) C(28) C(27) -1(1) . . . . yes
C(25) C(24) P(2) C(30) 170.4(4) . . . . yes
C(25) C(24) C(29) C(28) 0.4(9) . . . . yes
C(25) C(26) C(27) C(28) 0(1) . . . . yes
C(26) C(25) C(24) C(29) 0.9(8) . . . . yes
C(26) C(27) C(28) C(29) 2(1) . . . . yes
C(29) C(24) P(2) C(30) -9.6(5) . . . . yes
C(30) C(31) C(32) C(33) 1(1) . . . . yes
C(30) C(35) C(34) C(33) 0(1) . . . . yes
C(31) C(30) C(35) C(34) 0(1) . . . . yes
C(31) C(32) C(33) C(34) -2(1) . . . . yes
C(32) C(31) C(30) C(35) 0(1) . . . . yes
C(32) C(33) C(34) C(35) 1(1) . . . . yes
C(36) P(3) C(42) C(43) 179.9(5) . . . . yes
C(36) P(3) C(42) C(47) 2.9(6) . . . . yes
C(36) P(3) C(48) C(49) 72.2(4) . . . . yes
C(36) P(3) C(48) C(53) -109.8(4) . . . . yes
C(36) C(37) C(38) C(39) 0.5(8) . . . . yes
C(36) C(41) C(40) C(39) 1.2(9) . . . . yes
C(37) C(36) P(3) C(42) -107.0(4) . . . . yes
C(37) C(36) P(3) C(48) -0.4(5) . . . . yes
C(37) C(36) C(41) C(40) -1.2(8) . . . . yes
C(37) C(38) C(39) C(40) -0.5(8) . . . . yes
C(38) C(37) C(36) C(41) 0.4(7) . . . . yes
C(38) C(39) C(40) C(41) -0.3(9) . . . . yes
C(41) C(36) P(3) C(42) 70.1(4) . . . . yes
C(41) C(36) P(3) C(48) 176.6(4) . . . . yes
C(42) P(3) C(48) C(49) 178.9(4) . . . . yes
C(42) P(3) C(48) C(53) -3.1(5) . . . . yes
C(42) C(43) C(44) C(45) -1(1) . . . . yes
C(42) C(47) C(46) C(45) 1(1) . . . . yes
C(43) C(42) P(3) C(48) 72.9(5) . . . . yes
C(43) C(42) C(47) C(46) 0(1) . . . . yes
C(43) C(44) C(45) C(46) 3(1) . . . . yes
C(44) C(43) C(42) C(47) -0.6(9) . . . . yes
C(44) C(45) C(46) C(47) -3(1) . . . . yes
C(47) C(42) P(3) C(48) -104.1(5) . . . . yes
C(48) C(49) C(50) C(51) -1.1(9) . . . . yes
C(48) C(53) C(52) C(51) -0.7(9) . . . . yes
C(49) C(48) C(53) C(52) 1.5(8) . . . . yes
C(49) C(50) C(51) C(52) 1.9(10) . . . . yes
C(50) C(49) C(48) C(53) -0.6(8) . . . . yes
C(50) C(51) C(52) C(53) -1.0(10) . . . . yes
C(50) C(51) C(52) C(53) -1.0(10) . . . . yes
